data_7205446
loop_
_publ_author_name
'Peterson, Matthew L.'
'Stanton, Mary K.'
'Kelly, Ron C.'
'Staples, Richard'
'Cheng, Alan'

_publ_section_title
;
 Preparation, solid state characterization, and single crystal
 structure analysis of
 N-(4-(6-(4-(trifluoromethyl)phenyl)pyrimidin-4-yloxy)benzo[d]thiazol-2-yl)acetamide
 crystal forms
;
_journal_issue 4
_journal_name_full CrystEngComm
_journal_page_first 1170
_journal_paper_doi 10.1039/c0ce00544d
_journal_volume 13
_journal_year 2011
_chemical_formula_moiety '2(C20 H13 F3 N4 O2 S), C4 H3 O4 '
_chemical_formula_sum 'C44 H29 F6 N8 O8 S2'
_chemical_formula_weight 975.87
_chemical_name_systematic
;
?
;
_space_group_IT_number 2
_symmetry_cell_setting triclinic
_symmetry_Int_Tables_number 2
_symmetry_space_group_name_Hall '-P 1'
_symmetry_space_group_name_H-M 'P -1'
_atom_sites_solution_hydrogens geom
_atom_sites_solution_primary direct
_atom_sites_solution_secondary difmap
_audit_creation_method SHELXL-97
_cell_angle_alpha 104.757(8)
_cell_angle_beta 91.076(7)
_cell_angle_gamma 90.354(8)
_cell_formula_units_Z 2
_cell_length_a 9.396(6)
_cell_length_b 13.535(8)
_cell_length_c 17.036(10)
_cell_measurement_reflns_used 877
_cell_measurement_temperature 173(2)
_cell_measurement_theta_max 26.19
_cell_measurement_theta_min 2.47
_cell_volume 2095(2)
_computing_cell_refinement 'APEX2 (BRUKER, V5-0, 2008)'
_computing_data_collection 'COSMO (BRUKER, V1.58, 2007)'
_computing_data_reduction 'SAINT (BRUKER, V7.56A, 2008)'
_computing_molecular_graphics 'SHELXTL (Sheldrick, Acta Cryst. A64 2008, 112-122)'
_computing_publication_material 'SHELXTL (Sheldrick, Acta Cryst. A64 2008, 112-122)'
_computing_structure_refinement 'SHELXL (Sheldrick, Acta Cryst. A64 2008, 112-122)'
_computing_structure_solution 'SHELXS (Sheldrick, Acta Cryst. A64 2008, 112-122)'
_diffrn_ambient_temperature 173(2)
_diffrn_detector_area_resol_mean 836.6
_diffrn_measured_fraction_theta_full 0.981
_diffrn_measured_fraction_theta_max 0.981
_diffrn_measurement_method '\w,and/f 0.5 deg'
_diffrn_radiation_monochromator graphite
_diffrn_radiation_source 'fine-focus sealed tube'
_diffrn_radiation_type MoK\a
_diffrn_radiation_wavelength 0.71073
_diffrn_reflns_av_R_equivalents 0.0834
_diffrn_reflns_av_sigmaI/netI 0.1906
_diffrn_reflns_limit_h_max 11
_diffrn_reflns_limit_h_min -11
_diffrn_reflns_limit_k_max 13
_diffrn_reflns_limit_k_min -16
_diffrn_reflns_limit_l_max 19
_diffrn_reflns_limit_l_min -20
_diffrn_reflns_number 10600
_diffrn_reflns_theta_full 25.00
_diffrn_reflns_theta_max 25.00
_diffrn_reflns_theta_min 1.24
_exptl_absorpt_coefficient_mu 0.221
_exptl_absorpt_correction_T_max 0.9912
_exptl_absorpt_correction_T_min 0.9613
_exptl_absorpt_correction_type multi-scan
_exptl_absorpt_process_details SADABS
_exptl_crystal_colour colorless
_exptl_crystal_density_diffrn 1.547
_exptl_crystal_density_method 'not measured'
_exptl_crystal_description plate
_exptl_crystal_F_000 998
_exptl_crystal_size_max 0.18
_exptl_crystal_size_mid 0.12
_exptl_crystal_size_min 0.04
_refine_diff_density_max 0.790
_refine_diff_density_min -0.640
_refine_diff_density_rms 0.117
_refine_ls_extinction_method none
_refine_ls_goodness_of_fit_ref 0.986
_refine_ls_hydrogen_treatment constr
_refine_ls_matrix_type full
_refine_ls_number_parameters 616
_refine_ls_number_reflns 7236
_refine_ls_number_restraints 0
_refine_ls_restrained_S_all 0.986
_refine_ls_R_factor_all 0.2087
_refine_ls_R_factor_gt 0.1016
_refine_ls_shift/su_max 0.000
_refine_ls_shift/su_mean 0.000
_refine_ls_structure_factor_coef Fsqd
_refine_ls_weighting_details 'calc w=1/[\s^2^(Fo^2^)+(0.1300P)^2^+0.0000P] where P=(Fo^2^+2Fc^2^)/3'
_refine_ls_weighting_scheme calc
_refine_ls_wR_factor_gt 0.2283
_refine_ls_wR_factor_ref 0.2929
_reflns_number_gt 3036
_reflns_number_total 7236
_reflns_threshold_expression >2sigma(I)
_cod_data_source_file C0CE00544D.TXT
_cod_data_source_block MEA
_cod_depositor_comments
;
The following automatic conversions were performed:
'_exptl_absorpt_correction_type' value 'Multi-scan' changed to
'multi-scan' according to
'/home/saulius/struct/CIF-dictionaries/cif_core.dic' dictionary named
'cif_core.dic' version 2.4.1 from 2010-06-29.

Automatic conversion script
Id: cif_fix_enum 1555 2011-01-17 13:19:09Z saulius 
;
_cod_original_cell_volume 2094(2)
_cod_database_code 7205446

loop_
_symmetry_equiv_pos_as_xyz
'x, y, z'
'-x, -y, -z'

loop_
_atom_site_label
_atom_site_type_symbol
_atom_site_fract_x
_atom_site_fract_y
_atom_site_fract_z
_atom_site_U_iso_or_equiv
_atom_site_adp_type
_atom_site_occupancy
_atom_site_symmetry_multiplicity
_atom_site_calc_flag
_atom_site_refinement_flags
_atom_site_disorder_assembly
_atom_site_disorder_group
S1A S 0.3523(2) 0.95825(16) 0.42905(11) 0.0335(5) Uani 1 1 d . . .
F1A F 0.8174(7) 0.5316(9) -0.3755(3) 0.167(5) Uani 1 1 d . . .
F2A F 0.6413(10) 0.4438(6) -0.4073(4) 0.148(4) Uani 1 1 d . . .
F3A F 0.6367(9) 0.5889(6) -0.4115(3) 0.129(3) Uani 1 1 d . . .
O1A O 0.5749(5) 0.8195(4) 0.1612(3) 0.0393(14) Uani 1 1 d . . .
O2A O 0.1617(5) 1.1100(4) 0.4694(3) 0.0447(15) Uani 1 1 d . . .
N1A N 0.3801(6) 0.9459(5) 0.2737(3) 0.0302(15) Uani 1 1 d . . .
N2A N 0.2131(6) 1.0661(5) 0.3361(3) 0.0334(16) Uani 1 1 d . . .
H2A H 0.1945 1.0779 0.2885 0.040 Uiso 1 1 calc R . .
N3A N 0.4182(6) 0.6825(5) 0.1225(4) 0.0367(17) Uani 1 1 d . . .
N4A N 0.3966(6) 0.5914(5) -0.0173(3) 0.0313(15) Uani 1 1 d . . .
C1A C 0.3121(8) 0.9908(6) 0.3395(4) 0.035(2) Uani 1 1 d . . .
C2A C 0.4716(8) 0.8748(6) 0.2946(5) 0.036(2) Uani 1 1 d . . .
C3A C 0.4698(7) 0.8700(6) 0.3752(4) 0.0313(19) Uani 1 1 d . . .
C4A C 0.5544(8) 0.8011(6) 0.4042(5) 0.037(2) Uani 1 1 d . . .
H4A H 0.5502 0.7963 0.4588 0.045 Uiso 1 1 calc R . .
C5A C 0.6442(8) 0.7406(6) 0.3490(5) 0.037(2) Uani 1 1 d . . .
H5A H 0.7043 0.6941 0.3668 0.045 Uiso 1 1 calc R . .
C6A C 0.6501(8) 0.7451(6) 0.2689(4) 0.036(2) Uani 1 1 d . . .
H6A H 0.7130 0.7023 0.2327 0.044 Uiso 1 1 calc R . .
C7A C 0.5633(8) 0.8126(6) 0.2422(4) 0.0321(19) Uani 1 1 d . . .
C8A C 0.1437(7) 1.1224(6) 0.4013(4) 0.0310(19) Uani 1 1 d . . .
C9A C 0.0477(9) 1.2039(7) 0.3848(5) 0.052(2) Uani 1 1 d . . .
H9A1 H -0.0452 1.1992 0.4089 0.078 Uiso 1 1 calc R . .
H9A2 H 0.0355 1.1941 0.3261 0.078 Uiso 1 1 calc R . .
H9A3 H 0.0905 1.2713 0.4088 0.078 Uiso 1 1 calc R . .
C10A C 0.5163(8) 0.7427(6) 0.1008(5) 0.0331(19) Uani 1 1 d . . .
C11A C 0.3647(8) 0.6109(6) 0.0596(4) 0.035(2) Uani 1 1 d . . .
H11A H 0.2932 0.5680 0.0724 0.042 Uiso 1 1 calc R . .
C12A C 0.5587(8) 0.7320(6) 0.0226(4) 0.0315(19) Uani 1 1 d . . .
H12A H 0.6271 0.7772 0.0099 0.038 Uiso 1 1 calc R . .
C13A C 0.4990(7) 0.6538(6) -0.0366(4) 0.0317(19) Uani 1 1 d . . .
C14A C 0.5450(7) 0.6263(6) -0.1215(4) 0.0293(18) Uani 1 1 d . . .
C15A C 0.6582(8) 0.6748(6) -0.1484(5) 0.040(2) Uani 1 1 d . . .
H15A H 0.7057 0.7301 -0.1114 0.048 Uiso 1 1 calc R . .
C16A C 0.7037(8) 0.6444(7) -0.2277(5) 0.041(2) Uani 1 1 d . . .
H16A H 0.7815 0.6789 -0.2442 0.049 Uiso 1 1 calc R . .
C17A C 0.6373(8) 0.5651(6) -0.2823(4) 0.0331(19) Uani 1 1 d . . .
C18A C 0.5252(9) 0.5155(7) -0.2575(5) 0.045(2) Uani 1 1 d . . .
H18A H 0.4790 0.4598 -0.2949 0.054 Uiso 1 1 calc R . .
C19A C 0.4798(9) 0.5459(7) -0.1790(5) 0.044(2) Uani 1 1 d . . .
H19A H 0.4015 0.5110 -0.1633 0.053 Uiso 1 1 calc R . .
C20A C 0.6847(9) 0.5343(7) -0.3656(5) 0.046(2) Uani 1 1 d . . .
S1B S 0.1742(2) 0.02397(16) 0.61871(11) 0.0343(5) Uani 1 1 d . . .
F1B F -0.1504(10) 0.5627(6) 1.4369(4) 0.136(3) Uani 1 1 d . . .
F2B F -0.3134(7) 0.4604(10) 1.4053(3) 0.198(6) Uani 1 1 d . . .
F3B F -0.1202(8) 0.4155(6) 1.4395(3) 0.113(3) Uani 1 1 d . . .
O1B O -0.0779(5) 0.1901(4) 0.8699(3) 0.0386(14) Uani 1 1 d . . .
O2B O 0.3695(6) -0.1233(5) 0.5981(3) 0.0504(16) Uani 1 1 d . . .
N1B N 0.1267(6) 0.0583(5) 0.7729(3) 0.0307(15) Uani 1 1 d . . .
N2B N 0.2964(6) -0.0683(5) 0.7278(4) 0.0359(16) Uani 1 1 d . . .
H2B H 0.3050 -0.0751 0.7777 0.043 Uiso 1 1 calc R . .
N3B N 0.0859(6) 0.3235(5) 0.9062(4) 0.0353(16) Uani 1 1 d . . .
N4B N 0.0979(6) 0.4262(5) 1.0443(4) 0.0322(15) Uani 1 1 d . . .
C1B C 0.2014(8) 0.0003(6) 0.7121(5) 0.037(2) Uani 1 1 d . . .
C2B C 0.0367(8) 0.1229(6) 0.7445(4) 0.0304(18) Uani 1 1 d . . .
C3B C 0.0494(8) 0.1168(6) 0.6621(5) 0.0332(19) Uani 1 1 d . . .
C4B C -0.0307(8) 0.1773(6) 0.6238(4) 0.035(2) Uani 1 1 d . . .
H4B H -0.0209 0.1730 0.5676 0.042 Uiso 1 1 calc R . .
C5B C -0.1252(8) 0.2441(6) 0.6704(5) 0.038(2) Uani 1 1 d . . .
H5B H -0.1814 0.2865 0.6458 0.046 Uiso 1 1 calc R . .
C6B C -0.1401(8) 0.2506(6) 0.7524(4) 0.036(2) Uani 1 1 d . . .
H6B H -0.2062 0.2969 0.7831 0.044 Uiso 1 1 calc R . .
C7B C -0.0586(8) 0.1896(6) 0.7895(4) 0.0332(19) Uani 1 1 d . . .
C8B C 0.3804(8) -0.1281(6) 0.6677(5) 0.042(2) Uani 1 1 d . . .
C9B C 0.4823(9) -0.1953(7) 0.6994(5) 0.056(3) Uani 1 1 d . . .
H9B1 H 0.4295 -0.2359 0.7295 0.084 Uiso 1 1 calc R . .
H9B2 H 0.5535 -0.1526 0.7355 0.084 Uiso 1 1 calc R . .
H9B3 H 0.5299 -0.2411 0.6537 0.084 Uiso 1 1 calc R . .
C10B C -0.0185(8) 0.2699(6) 0.9285(4) 0.0303(18) Uani 1 1 d . . .
C11B C 0.1374(8) 0.4001(6) 0.9680(4) 0.036(2) Uani 1 1 d . . .
H11B H 0.2118 0.4403 0.9546 0.043 Uiso 1 1 calc R . .
C12B C -0.0695(8) 0.2874(6) 1.0064(4) 0.0334(19) Uani 1 1 d . . .
H12B H -0.1437 0.2466 1.0195 0.040 Uiso 1 1 calc R . .
C13B C -0.0075(7) 0.3670(6) 1.0642(4) 0.0292(18) Uani 1 1 d . . .
C14B C -0.0517(8) 0.3940(6) 1.1499(4) 0.0302(18) Uani 1 1 d . . .
C15B C -0.0379(8) 0.4918(6) 1.1983(4) 0.036(2) Uani 1 1 d . . .
H15B H 0.0027 0.5432 1.1763 0.043 Uiso 1 1 calc R . .
C16B C -0.0809(9) 0.5176(7) 1.2774(5) 0.042(2) Uani 1 1 d . . .
H16B H -0.0724 0.5862 1.3091 0.051 Uiso 1 1 calc R . .
C17B C -0.1370(8) 0.4427(7) 1.3107(4) 0.036(2) Uani 1 1 d . . .
C18B C -0.1523(8) 0.3440(7) 1.2630(5) 0.041(2) Uani 1 1 d . . .
H18B H -0.1925 0.2931 1.2856 0.049 Uiso 1 1 calc R . .
C19B C -0.1105(8) 0.3177(6) 1.1833(5) 0.039(2) Uani 1 1 d . . .
H19B H -0.1210 0.2494 1.1512 0.047 Uiso 1 1 calc R . .
C20B C -0.1822(9) 0.4652(8) 1.3949(5) 0.050(3) Uani 1 1 d . . .
O1 O 0.8150(6) 0.9572(5) 1.0711(3) 0.0439(15) Uani 1 1 d . . .
O2 O 0.6742(7) 1.0888(5) 1.1219(3) 0.0587(18) Uani 1 1 d . . .
O3 O 0.9188(6) 0.8842(5) 0.9366(3) 0.0504(16) Uani 1 1 d . . .
H3 H 0.8879 0.9107 0.9832 0.076 Uiso 1 1 calc R . .
O4 O 0.8870(6) 0.8977(5) 0.8120(3) 0.0539(17) Uani 1 1 d . . .
C1 C 0.7307(9) 1.0286(8) 1.0636(5) 0.048(2) Uani 1 1 d . . .
C2 C 0.6876(9) 1.0374(7) 0.9812(5) 0.044(2) Uani 1 1 d . . .
H2 H 0.6075 1.0797 0.9809 0.053 Uiso 1 1 calc R . .
C3 C 0.7382(9) 0.9984(7) 0.9091(5) 0.045(2) Uani 1 1 d . . .
H3A H 0.6942 1.0217 0.8666 0.054 Uiso 1 1 calc R . .
C4 C 0.8528(9) 0.9239(7) 0.8832(5) 0.041(2) Uani 1 1 d . . .

loop_
_atom_site_aniso_label
_atom_site_aniso_U_11
_atom_site_aniso_U_22
_atom_site_aniso_U_33
_atom_site_aniso_U_23
_atom_site_aniso_U_13
_atom_site_aniso_U_12
S1A 0.0332(11) 0.0357(13) 0.0322(11) 0.0102(9) -0.0005(9) -0.0038(10)
F1A 0.050(4) 0.372(15) 0.050(4) -0.004(6) 0.016(3) 0.026(6)
F2A 0.254(10) 0.094(6) 0.071(5) -0.030(4) 0.092(5) -0.064(6)
F3A 0.204(8) 0.149(8) 0.047(4) 0.042(4) 0.045(4) 0.104(7)
O1A 0.047(3) 0.025(3) 0.043(3) 0.003(3) 0.007(3) -0.015(3)
O2A 0.048(4) 0.051(4) 0.035(3) 0.010(3) 0.003(3) 0.003(3)
N1A 0.033(4) 0.027(4) 0.030(4) 0.005(3) -0.001(3) -0.009(3)
N2A 0.035(4) 0.037(4) 0.031(4) 0.012(3) 0.004(3) 0.000(3)
N3A 0.029(4) 0.039(5) 0.039(4) 0.003(3) 0.004(3) -0.009(3)
N4A 0.026(3) 0.033(4) 0.034(4) 0.006(3) 0.002(3) -0.009(3)
C1A 0.033(5) 0.039(5) 0.031(4) 0.009(4) -0.009(4) -0.007(4)
C2A 0.038(5) 0.029(5) 0.040(5) 0.008(4) 0.001(4) -0.010(4)
C3A 0.027(4) 0.038(5) 0.027(4) 0.003(4) 0.003(3) -0.008(4)
C4A 0.033(5) 0.034(5) 0.046(5) 0.016(4) -0.011(4) -0.018(4)
C5A 0.033(5) 0.023(5) 0.055(5) 0.007(4) -0.003(4) -0.007(4)
C6A 0.036(5) 0.034(5) 0.035(5) -0.001(4) 0.005(4) -0.005(4)
C7A 0.033(4) 0.035(5) 0.024(4) 0.002(4) -0.001(3) -0.008(4)
C8A 0.021(4) 0.038(5) 0.032(5) 0.007(4) -0.005(3) -0.010(4)
C9A 0.058(6) 0.043(6) 0.056(6) 0.016(5) 0.003(5) 0.012(5)
C10A 0.033(5) 0.017(4) 0.046(5) 0.002(4) -0.008(4) -0.008(4)
C11A 0.030(4) 0.039(5) 0.035(5) 0.008(4) 0.004(4) -0.009(4)
C12A 0.040(5) 0.028(5) 0.027(4) 0.006(3) 0.008(4) -0.004(4)
C13A 0.027(4) 0.037(5) 0.032(4) 0.010(4) 0.003(3) -0.002(4)
C14A 0.021(4) 0.035(5) 0.033(4) 0.011(4) -0.002(3) -0.005(4)
C15A 0.040(5) 0.039(6) 0.040(5) 0.007(4) -0.001(4) -0.011(4)
C16A 0.036(5) 0.048(6) 0.039(5) 0.014(4) 0.004(4) -0.010(4)
C17A 0.030(4) 0.043(5) 0.027(4) 0.009(4) 0.002(3) -0.001(4)
C18A 0.055(6) 0.044(6) 0.034(5) 0.004(4) 0.001(4) -0.013(5)
C19A 0.047(5) 0.045(6) 0.040(5) 0.012(4) 0.005(4) -0.022(5)
C20A 0.042(6) 0.042(6) 0.052(6) 0.011(5) -0.001(5) 0.009(5)
S1B 0.0364(12) 0.0315(13) 0.0351(11) 0.0083(9) 0.0057(9) -0.0033(10)
F1B 0.275(11) 0.073(5) 0.058(4) 0.007(4) 0.068(5) 0.013(6)
F2B 0.051(4) 0.474(18) 0.041(4) 0.016(6) 0.016(3) -0.032(7)
F3B 0.181(7) 0.127(7) 0.045(4) 0.041(4) 0.035(4) 0.084(6)
O1B 0.047(3) 0.029(3) 0.037(3) 0.004(2) 0.011(3) -0.012(3)
O2B 0.058(4) 0.052(4) 0.042(4) 0.011(3) 0.010(3) 0.005(3)
N1B 0.029(4) 0.030(4) 0.033(4) 0.008(3) 0.000(3) -0.004(3)
N2B 0.035(4) 0.036(4) 0.042(4) 0.021(3) 0.003(3) -0.005(3)
N3B 0.031(4) 0.036(4) 0.040(4) 0.012(3) 0.001(3) -0.006(3)
N4B 0.038(4) 0.023(4) 0.037(4) 0.010(3) 0.004(3) -0.005(3)
C1B 0.033(5) 0.037(5) 0.041(5) 0.013(4) -0.006(4) -0.013(4)
C2B 0.029(4) 0.031(5) 0.029(4) 0.003(3) -0.001(3) -0.006(4)
C3B 0.026(4) 0.027(5) 0.047(5) 0.010(4) 0.003(4) -0.009(4)
C4B 0.031(4) 0.036(5) 0.036(5) 0.008(4) 0.003(4) -0.007(4)
C5B 0.034(5) 0.036(5) 0.042(5) 0.004(4) 0.002(4) -0.004(4)
C6B 0.023(4) 0.041(6) 0.037(5) -0.004(4) 0.006(4) -0.006(4)
C7B 0.034(5) 0.035(5) 0.028(4) 0.003(4) 0.004(4) -0.008(4)
C8B 0.040(5) 0.030(5) 0.052(6) 0.005(4) 0.010(4) -0.013(4)
C9B 0.046(6) 0.042(6) 0.087(7) 0.030(5) 0.013(5) 0.002(5)
C10B 0.029(4) 0.026(5) 0.034(4) 0.004(4) 0.001(3) -0.002(4)
C11B 0.032(5) 0.033(5) 0.041(5) 0.010(4) 0.000(4) -0.012(4)
C12B 0.035(5) 0.030(5) 0.035(5) 0.009(4) 0.007(4) -0.009(4)
C13B 0.022(4) 0.032(5) 0.036(4) 0.012(4) 0.001(3) -0.004(4)
C14B 0.034(4) 0.027(5) 0.030(4) 0.009(3) -0.005(3) -0.009(4)
C15B 0.042(5) 0.035(5) 0.031(4) 0.009(4) 0.000(4) 0.001(4)
C16B 0.059(6) 0.031(5) 0.037(5) 0.007(4) 0.000(4) 0.001(4)
C17B 0.038(5) 0.048(6) 0.023(4) 0.009(4) 0.004(4) 0.011(4)
C18B 0.047(5) 0.044(6) 0.035(5) 0.014(4) 0.011(4) -0.004(4)
C19B 0.044(5) 0.027(5) 0.046(5) 0.009(4) 0.001(4) -0.007(4)
C20B 0.038(5) 0.067(8) 0.043(6) 0.012(5) 0.003(4) 0.009(5)
O1 0.049(4) 0.044(4) 0.045(3) 0.022(3) 0.000(3) -0.003(3)
O2 0.085(5) 0.053(4) 0.042(4) 0.018(3) 0.011(3) 0.021(4)
O3 0.061(4) 0.052(4) 0.042(3) 0.018(3) -0.006(3) 0.001(3)
O4 0.076(4) 0.053(4) 0.037(4) 0.018(3) 0.004(3) 0.011(3)
C1 0.048(6) 0.048(7) 0.048(6) 0.016(5) 0.005(5) -0.017(5)
C2 0.042(5) 0.058(7) 0.038(5) 0.024(4) -0.002(4) 0.000(5)
C3 0.048(5) 0.045(6) 0.048(6) 0.022(4) -0.002(4) -0.002(5)
C4 0.053(6) 0.032(5) 0.039(5) 0.014(4) -0.001(4) -0.004(4)

loop_
_atom_type_symbol
_atom_type_description
_atom_type_scat_dispersion_real
_atom_type_scat_dispersion_imag
_atom_type_scat_source
C C 0.0033 0.0016 'International Tables Vol C Tables 4.2.6.8 and 6.1.1.4'
H H 0.0000 0.0000 'International Tables Vol C Tables 4.2.6.8 and 6.1.1.4'
N N 0.0061 0.0033 'International Tables Vol C Tables 4.2.6.8 and 6.1.1.4'
O O 0.0106 0.0060 'International Tables Vol C Tables 4.2.6.8 and 6.1.1.4'
F F 0.0171 0.0103 'International Tables Vol C Tables 4.2.6.8 and 6.1.1.4'
S S 0.1246 0.1234 'International Tables Vol C Tables 4.2.6.8 and 6.1.1.4'

loop_
_geom_angle_atom_site_label_1
_geom_angle_atom_site_label_2
_geom_angle_atom_site_label_3
_geom_angle
_geom_angle_site_symmetry_1
_geom_angle_site_symmetry_3
_geom_angle_publ_flag
C3A S1A C1A 87.8(4) . . ?
C10A O1A C7A 118.2(6) . . ?
C1A N1A C2A 107.0(6) . . ?
C8A N2A C1A 124.4(6) . . ?
C8A N2A H2A 117.8 . . ?
C1A N2A H2A 117.8 . . ?
C11A N3A C10A 112.9(6) . . ?
C11A N4A C13A 115.7(6) . . ?
N1A C1A N2A 119.2(7) . . ?
N1A C1A S1A 119.0(6) . . ?
N2A C1A S1A 121.8(6) . . ?
C7A C2A C3A 118.9(8) . . ?
C7A C2A N1A 125.0(7) . . ?
C3A C2A N1A 116.1(7) . . ?
C2A C3A C4A 122.1(7) . . ?
C2A C3A S1A 110.1(6) . . ?
C4A C3A S1A 127.7(6) . . ?
C5A C4A C3A 116.4(7) . . ?
C5A C4A H4A 121.8 . . ?
C3A C4A H4A 121.8 . . ?
C4A C5A C6A 122.7(8) . . ?
C4A C5A H5A 118.7 . . ?
C6A C5A H5A 118.7 . . ?
C5A C6A C7A 119.3(7) . . ?
C5A C6A H6A 120.4 . . ?
C7A C6A H6A 120.4 . . ?
C2A C7A C6A 120.5(7) . . ?
C2A C7A O1A 120.8(7) . . ?
C6A C7A O1A 118.6(7) . . ?
O2A C8A N2A 122.1(7) . . ?
O2A C8A C9A 122.2(7) . . ?
N2A C8A C9A 115.6(7) . . ?
C8A C9A H9A1 109.5 . . ?
C8A C9A H9A2 109.5 . . ?
H9A1 C9A H9A2 109.5 . . ?
C8A C9A H9A3 109.5 . . ?
H9A1 C9A H9A3 109.5 . . ?
H9A2 C9A H9A3 109.5 . . ?
N3A C10A O1A 117.0(7) . . ?
N3A C10A C12A 124.0(7) . . ?
O1A C10A C12A 118.9(7) . . ?
N4A C11A N3A 129.4(7) . . ?
N4A C11A H11A 115.3 . . ?
N3A C11A H11A 115.3 . . ?
C10A C12A C13A 117.7(7) . . ?
C10A C12A H12A 121.2 . . ?
C13A C12A H12A 121.2 . . ?
C12A C13A N4A 120.2(7) . . ?
C12A C13A C14A 123.6(7) . . ?
N4A C13A C14A 116.0(6) . . ?
C15A C14A C19A 116.2(7) . . ?
C15A C14A C13A 122.8(7) . . ?
C19A C14A C13A 120.9(7) . . ?
C16A C15A C14A 121.7(7) . . ?
C16A C15A H15A 119.1 . . ?
C14A C15A H15A 119.1 . . ?
C17A C16A C15A 120.4(8) . . ?
C17A C16A H16A 119.8 . . ?
C15A C16A H16A 119.8 . . ?
C16A C17A C18A 119.2(7) . . ?
C16A C17A C20A 120.1(8) . . ?
C18A C17A C20A 120.6(7) . . ?
C19A C18A C17A 120.3(8) . . ?
C19A C18A H18A 119.8 . . ?
C17A C18A H18A 119.8 . . ?
C18A C19A C14A 122.1(8) . . ?
C18A C19A H19A 119.0 . . ?
C14A C19A H19A 119.0 . . ?
F1A C20A F3A 105.1(9) . . ?
F1A C20A F2A 103.3(9) . . ?
F3A C20A F2A 100.0(8) . . ?
F1A C20A C17A 116.5(7) . . ?
F3A C20A C17A 114.6(8) . . ?
F2A C20A C17A 115.4(8) . . ?
C1B S1B C3B 89.0(4) . . ?
C10B O1B C7B 117.6(6) . . ?
C1B N1B C2B 110.8(6) . . ?
C1B N2B C8B 122.3(7) . . ?
C1B N2B H2B 118.8 . . ?
C8B N2B H2B 118.8 . . ?
C10B N3B C11B 113.1(6) . . ?
C11B N4B C13B 115.8(6) . . ?
N1B C1B N2B 119.8(7) . . ?
N1B C1B S1B 115.7(6) . . ?
N2B C1B S1B 124.5(6) . . ?
C7B C2B N1B 126.3(7) . . ?
C7B C2B C3B 119.6(7) . . ?
N1B C2B C3B 114.1(7) . . ?
C4B C3B C2B 121.8(7) . . ?
C4B C3B S1B 127.8(6) . . ?
C2B C3B S1B 110.4(6) . . ?
C5B C4B C3B 117.5(7) . . ?
C5B C4B H4B 121.3 . . ?
C3B C4B H4B 121.3 . . ?
C4B C5B C6B 121.5(8) . . ?
C4B C5B H5B 119.2 . . ?
C6B C5B H5B 119.2 . . ?
C5B C6B C7B 120.1(7) . . ?
C5B C6B H6B 120.0 . . ?
C7B C6B H6B 120.0 . . ?
C2B C7B O1B 119.3(7) . . ?
C2B C7B C6B 119.5(7) . . ?
O1B C7B C6B 121.0(7) . . ?
O2B C8B N2B 121.1(8) . . ?
O2B C8B C9B 125.6(8) . . ?
N2B C8B C9B 113.3(7) . . ?
C8B C9B H9B1 109.5 . . ?
C8B C9B H9B2 109.5 . . ?
H9B1 C9B H9B2 109.5 . . ?
C8B C9B H9B3 109.5 . . ?
H9B1 C9B H9B3 109.5 . . ?
H9B2 C9B H9B3 109.5 . . ?
N3B C10B O1B 117.6(6) . . ?
N3B C10B C12B 124.8(7) . . ?
O1B C10B C12B 117.7(7) . . ?
N4B C11B N3B 128.6(7) . . ?
N4B C11B H11B 115.7 . . ?
N3B C11B H11B 115.7 . . ?
C13B C12B C10B 116.7(7) . . ?
C13B C12B H12B 121.7 . . ?
C10B C12B H12B 121.7 . . ?
N4B C13B C12B 121.1(7) . . ?
N4B C13B C14B 116.7(6) . . ?
C12B C13B C14B 122.3(7) . . ?
C15B C14B C19B 118.7(7) . . ?
C15B C14B C13B 121.7(7) . . ?
C19B C14B C13B 119.6(7) . . ?
C16B C15B C14B 121.9(8) . . ?
C16B C15B H15B 119.0 . . ?
C14B C15B H15B 119.0 . . ?
C15B C16B C17B 119.5(8) . . ?
C15B C16B H16B 120.2 . . ?
C17B C16B H16B 120.2 . . ?
C18B C17B C16B 119.4(7) . . ?
C18B C17B C20B 118.6(8) . . ?
C16B C17B C20B 122.0(8) . . ?
C19B C18B C17B 121.4(8) . . ?
C19B C18B H18B 119.3 . . ?
C17B C18B H18B 119.3 . . ?
C18B C19B C14B 119.0(8) . . ?
C18B C19B H19B 120.5 . . ?
C14B C19B H19B 120.5 . . ?
F2B C20B F3B 107.7(10) . . ?
F2B C20B F1B 101.8(9) . . ?
F3B C20B F1B 100.6(8) . . ?
F2B C20B C17B 116.1(8) . . ?
F3B C20B C17B 116.0(8) . . ?
F1B C20B C17B 112.6(9) . . ?
C4 O3 H3 109.5 . . ?
O2 C1 O1 123.6(8) . . ?
O2 C1 C2 116.6(9) . . ?
O1 C1 C2 119.7(8) . . ?
C3 C2 C1 132.7(9) . . ?
C3 C2 H2 113.6 . . ?
C1 C2 H2 113.6 . . ?
C2 C3 C4 130.3(8) . . ?
C2 C3 H3A 114.8 . . ?
C4 C3 H3A 114.8 . . ?
O4 C4 O3 119.3(8) . . ?
O4 C4 C3 120.7(7) . . ?
O3 C4 C3 120.1(7) . . ?

loop_
_geom_bond_atom_site_label_1
_geom_bond_atom_site_label_2
_geom_bond_distance
_geom_bond_site_symmetry_2
_geom_bond_publ_flag
S1A C3A 1.727(8) . ?
S1A C1A 1.729(8) . ?
F1A C20A 1.260(9) . ?
F2A C20A 1.308(10) . ?
F3A C20A 1.282(10) . ?
O1A C10A 1.368(8) . ?
O1A C7A 1.413(8) . ?
O2A C8A 1.224(8) . ?
N1A C1A 1.310(9) . ?
N1A C2A 1.402(10) . ?
N2A C8A 1.357(9) . ?
N2A C1A 1.395(10) . ?
N2A H2A 0.8800 . ?
N3A C11A 1.336(9) . ?
N3A C10A 1.345(9) . ?
N4A C11A 1.308(9) . ?
N4A C13A 1.374(9) . ?
C2A C7A 1.380(10) . ?
C2A C3A 1.391(10) . ?
C3A C4A 1.406(10) . ?
C4A C5A 1.383(10) . ?
C4A H4A 0.9500 . ?
C5A C6A 1.383(10) . ?
C5A H5A 0.9500 . ?
C6A C7A 1.384(10) . ?
C6A H6A 0.9500 . ?
C8A C9A 1.506(11) . ?
C9A H9A1 0.9800 . ?
C9A H9A2 0.9800 . ?
C9A H9A3 0.9800 . ?
C10A C12A 1.369(10) . ?
C11A H11A 0.9500 . ?
C12A C13A 1.372(9) . ?
C12A H12A 0.9500 . ?
C13A C14A 1.473(9) . ?
C14A C15A 1.390(10) . ?
C14A C19A 1.395(10) . ?
C15A C16A 1.384(10) . ?
C15A H15A 0.9500 . ?
C16A C17A 1.367(10) . ?
C16A H16A 0.9500 . ?
C17A C18A 1.375(11) . ?
C17A C20A 1.454(11) . ?
C18A C19A 1.373(10) . ?
C18A H18A 0.9500 . ?
C19A H19A 0.9500 . ?
S1B C1B 1.716(8) . ?
S1B C3B 1.754(8) . ?
F1B C20B 1.360(11) . ?
F2B C20B 1.253(9) . ?
F3B C20B 1.271(10) . ?
O1B C10B 1.377(8) . ?
O1B C7B 1.383(8) . ?
O2B C8B 1.207(9) . ?
N1B C1B 1.342(9) . ?
N1B C2B 1.386(9) . ?
N2B C1B 1.363(10) . ?
N2B C8B 1.394(10) . ?
N2B H2B 0.8800 . ?
N3B C10B 1.333(9) . ?
N3B C11B 1.354(9) . ?
N4B C11B 1.319(9) . ?
N4B C13B 1.370(9) . ?
C2B C7B 1.374(10) . ?
C2B C3B 1.392(10) . ?
C3B C4B 1.388(11) . ?
C4B C5B 1.381(10) . ?
C4B H4B 0.9500 . ?
C5B C6B 1.386(10) . ?
C5B H5B 0.9500 . ?
C6B C7B 1.388(11) . ?
C6B H6B 0.9500 . ?
C8B C9B 1.509(11) . ?
C9B H9B1 0.9800 . ?
C9B H9B2 0.9800 . ?
C9B H9B3 0.9800 . ?
C10B C12B 1.384(10) . ?
C11B H11B 0.9500 . ?
C12B C13B 1.378(10) . ?
C12B H12B 0.9500 . ?
C13B C14B 1.480(10) . ?
C14B C15B 1.374(10) . ?
C14B C19B 1.413(10) . ?
C15B C16B 1.372(10) . ?
C15B H15B 0.9500 . ?
C16B C17B 1.387(11) . ?
C16B H16B 0.9500 . ?
C17B C18B 1.381(11) . ?
C17B C20B 1.460(11) . ?
C18B C19B 1.380(10) . ?
C18B H18B 0.9500 . ?
C19B H19B 0.9500 . ?
O1 C1 1.284(10) . ?
O2 C1 1.242(10) . ?
O3 C4 1.317(9) . ?
O3 H3 0.8400 . ?
O4 C4 1.223(9) . ?
C1 C2 1.487(11) . ?
C2 C3 1.307(11) . ?
C2 H2 0.9500 . ?
C3 C4 1.475(12) . ?
C3 H3A 0.9500 . ?

loop_
_geom_hbond_atom_site_label_D
_geom_hbond_atom_site_label_H
_geom_hbond_atom_site_label_A
_geom_hbond_distance_DH
_geom_hbond_distance_HA
_geom_hbond_distance_DA
_geom_hbond_angle_DHA
_geom_hbond_site_symmetry_A
N2A H2A O4 0.88 1.97 2.835(8) 168.6 2_676
N2B H2B O2 0.88 1.77 2.654(8) 178.9 2_667
O3 H3 O1 0.84 1.64 2.474(8) 175.1 .

loop_
_geom_torsion_atom_site_label_1
_geom_torsion_atom_site_label_2
_geom_torsion_atom_site_label_3
_geom_torsion_atom_site_label_4
_geom_torsion
_geom_torsion_site_symmetry_1
_geom_torsion_site_symmetry_2
_geom_torsion_site_symmetry_3
_geom_torsion_site_symmetry_4
_geom_torsion_publ_flag
C2A N1A C1A N2A 179.9(7) . . . . ?
C2A N1A C1A S1A 2.2(8) . . . . ?
C8A N2A C1A N1A -175.4(7) . . . . ?
C8A N2A C1A S1A 2.2(10) . . . . ?
C3A S1A C1A N1A -2.5(6) . . . . ?
C3A S1A C1A N2A 180.0(7) . . . . ?
C1A N1A C2A C7A -179.1(7) . . . . ?
C1A N1A C2A C3A -0.7(9) . . . . ?
C7A C2A C3A C4A -2.5(11) . . . . ?
N1A C2A C3A C4A 179.0(7) . . . . ?
C7A C2A C3A S1A 177.5(6) . . . . ?
N1A C2A C3A S1A -1.0(9) . . . . ?
C1A S1A C3A C2A 1.8(6) . . . . ?
C1A S1A C3A C4A -178.3(7) . . . . ?
C2A C3A C4A C5A 2.4(11) . . . . ?
S1A C3A C4A C5A -177.6(6) . . . . ?
C3A C4A C5A C6A -1.2(11) . . . . ?
C4A C5A C6A C7A 0.1(12) . . . . ?
C3A C2A C7A C6A 1.3(11) . . . . ?
N1A C2A C7A C6A 179.7(7) . . . . ?
C3A C2A C7A O1A -176.1(7) . . . . ?
N1A C2A C7A O1A 2.2(11) . . . . ?
C5A C6A C7A C2A -0.1(11) . . . . ?
C5A C6A C7A O1A 177.3(6) . . . . ?
C10A O1A C7A C2A -106.9(8) . . . . ?
C10A O1A C7A C6A 75.6(9) . . . . ?
C1A N2A C8A O2A -1.1(11) . . . . ?
C1A N2A C8A C9A 176.6(7) . . . . ?
C11A N3A C10A O1A 178.8(6) . . . . ?
C11A N3A C10A C12A -0.5(11) . . . . ?
C7A O1A C10A N3A 18.7(10) . . . . ?
C7A O1A C10A C12A -162.0(7) . . . . ?
C13A N4A C11A N3A -0.6(12) . . . . ?
C10A N3A C11A N4A 1.6(12) . . . . ?
N3A C10A C12A C13A -1.3(11) . . . . ?
O1A C10A C12A C13A 179.4(7) . . . . ?
C10A C12A C13A N4A 2.3(11) . . . . ?
C10A C12A C13A C14A -173.3(7) . . . . ?
C11A N4A C13A C12A -1.4(10) . . . . ?
C11A N4A C13A C14A 174.5(6) . . . . ?
C12A C13A C14A C15A 3.1(12) . . . . ?
N4A C13A C14A C15A -172.7(7) . . . . ?
C12A C13A C14A C19A -179.9(7) . . . . ?
N4A C13A C14A C19A 4.3(10) . . . . ?
C19A C14A C15A C16A -0.2(12) . . . . ?
C13A C14A C15A C16A 176.9(7) . . . . ?
C14A C15A C16A C17A 0.1(12) . . . . ?
C15A C16A C17A C18A -0.3(12) . . . . ?
C15A C16A C17A C20A 179.4(8) . . . . ?
C16A C17A C18A C19A 0.6(13) . . . . ?
C20A C17A C18A C19A -179.2(8) . . . . ?
C17A C18A C19A C14A -0.7(13) . . . . ?
C15A C14A C19A C18A 0.5(12) . . . . ?
C13A C14A C19A C18A -176.7(8) . . . . ?
C16A C17A C20A F1A 41.8(13) . . . . ?
C18A C17A C20A F1A -138.4(10) . . . . ?
C16A C17A C20A F3A -81.4(11) . . . . ?
C18A C17A C20A F3A 98.3(11) . . . . ?
C16A C17A C20A F2A 163.2(9) . . . . ?
C18A C17A C20A F2A -17.0(13) . . . . ?
C2B N1B C1B N2B 179.9(7) . . . . ?
C2B N1B C1B S1B 2.9(8) . . . . ?
C8B N2B C1B N1B -177.7(7) . . . . ?
C8B N2B C1B S1B -1.1(11) . . . . ?
C3B S1B C1B N1B -1.6(6) . . . . ?
C3B S1B C1B N2B -178.3(7) . . . . ?
C1B N1B C2B C7B 177.3(7) . . . . ?
C1B N1B C2B C3B -3.1(9) . . . . ?
C7B C2B C3B C4B 0.8(12) . . . . ?
N1B C2B C3B C4B -178.8(7) . . . . ?
C7B C2B C3B S1B -178.4(6) . . . . ?
N1B C2B C3B S1B 2.0(8) . . . . ?
C1B S1B C3B C4B -179.4(8) . . . . ?
C1B S1B C3B C2B -0.3(6) . . . . ?
C2B C3B C4B C5B -0.5(11) . . . . ?
S1B C3B C4B C5B 178.6(6) . . . . ?
C3B C4B C5B C6B -0.1(11) . . . . ?
C4B C5B C6B C7B 0.3(12) . . . . ?
N1B C2B C7B O1B -5.0(12) . . . . ?
C3B C2B C7B O1B 175.4(7) . . . . ?
N1B C2B C7B C6B 179.0(7) . . . . ?
C3B C2B C7B C6B -0.5(11) . . . . ?
C10B O1B C7B C2B 105.1(8) . . . . ?
C10B O1B C7B C6B -79.0(9) . . . . ?
C5B C6B C7B C2B 0.0(12) . . . . ?
C5B C6B C7B O1B -175.9(7) . . . . ?
C1B N2B C8B O2B -2.0(12) . . . . ?
C1B N2B C8B C9B 177.5(7) . . . . ?
C11B N3B C10B O1B -179.9(6) . . . . ?
C11B N3B C10B C12B -1.2(11) . . . . ?
C7B O1B C10B N3B -19.3(9) . . . . ?
C7B O1B C10B C12B 161.9(7) . . . . ?
C13B N4B C11B N3B 1.2(11) . . . . ?
C10B N3B C11B N4B 0.2(11) . . . . ?
N3B C10B C12B C13B 0.6(11) . . . . ?
O1B C10B C12B C13B 179.4(6) . . . . ?
C11B N4B C13B C12B -1.8(10) . . . . ?
C11B N4B C13B C14B 179.0(6) . . . . ?
C10B C12B C13B N4B 1.0(11) . . . . ?
C10B C12B C13B C14B -179.9(7) . . . . ?
N4B C13B C14B C15B 26.8(10) . . . . ?
C12B C13B C14B C15B -152.4(8) . . . . ?
N4B C13B C14B C19B -153.5(7) . . . . ?
C12B C13B C14B C19B 27.3(11) . . . . ?
C19B C14B C15B C16B -0.8(12) . . . . ?
C13B C14B C15B C16B 178.9(7) . . . . ?
C14B C15B C16B C17B 1.6(12) . . . . ?
C15B C16B C17B C18B -1.8(12) . . . . ?
C15B C16B C17B C20B 178.9(7) . . . . ?
C16B C17B C18B C19B 1.3(12) . . . . ?
C20B C17B C18B C19B -179.4(7) . . . . ?
C17B C18B C19B C14B -0.4(12) . . . . ?
C15B C14B C19B C18B 0.2(11) . . . . ?
C13B C14B C19B C18B -179.5(7) . . . . ?
C18B C17B C20B F2B -68.4(13) . . . . ?
C16B C17B C20B F2B 110.9(12) . . . . ?
C18B C17B C20B F3B 59.7(12) . . . . ?
C16B C17B C20B F3B -121.0(10) . . . . ?
C18B C17B C20B F1B 174.8(8) . . . . ?
C16B C17B C20B F1B -5.9(12) . . . . ?
O2 C1 C2 C3 168.7(9) . . . . ?
O1 C1 C2 C3 -15.6(15) . . . . ?
C1 C2 C3 C4 5.2(17) . . . . ?
C2 C3 C4 O4 -178.7(9) . . . . ?
C2 C3 C4 O3 1.9(15) . . . . ?
